data_7050606
loop_
_publ_author_name
'Phadnis, Prasad P.'
'Jain, Vimal K.'
'Klein, Axel'
'Schurr, Thilo'
'Kaim, Wolfgang'

_publ_section_title
;
 Tri(allyl)- and tri(methylallyl)arsine complexes of palladium(ii) and
 platinum(ii): synthesis, spectroscopy, photochemistry and structures
;
_journal_issue 11
_journal_name_full 'New Journal of Chemistry'
_journal_page_first 1584
_journal_paper_doi 10.1039/b303990k
_journal_volume 27
_journal_year 2003
_chemical_formula_sum 'C18 H30 As2 Cl2 Pd'
_chemical_formula_weight 573.56
_chemical_name_common trans-Dichlorobis(triallylarsine)palladium(ii)
_chemical_name_systematic trans-Dichlorobis(triallylarsine)palladium(II)
_space_group_IT_number 14
_symmetry_cell_setting monoclinic
_symmetry_space_group_name_Hall '-P 2yn'
_symmetry_space_group_name_H-M 'P 1 21/n 1'
_atom_sites_solution_hydrogens geom
_atom_sites_solution_primary direct
_atom_sites_solution_secondary difmap
_audit_creation_method SHELXL-97
_cell_angle_alpha 90.00
_cell_angle_beta 98.426(14)
_cell_angle_gamma 90.00
_cell_formula_units_Z 2
_cell_length_a 8.0698(19)
_cell_length_b 8.102(2)
_cell_length_c 18.278(3)
_cell_measurement_temperature 173(2)
_cell_volume 1182.1(4)
_computing_cell_refinement 'Siemens XSCANS'
_computing_data_collection 'Siemens XSCANS'
_computing_data_reduction 'Siemens SHELXTL'
_computing_molecular_graphics 'Siemens SHELXTL'
_computing_publication_material 'Siemens SHELXTL'
_computing_structure_refinement 'SHELXL-97 (Sheldrick, 1997)'
_computing_structure_solution 'SHELXS-97 (Sheldrick, 1990)'
_diffrn_ambient_temperature 173(2)
_diffrn_measured_fraction_theta_full 0.991
_diffrn_measured_fraction_theta_max 0.991
_diffrn_measurement_device_type Siemens-P4
_diffrn_measurement_method '\w scans'
_diffrn_radiation_monochromator graphite
_diffrn_radiation_source 'fine-focus sealed tube'
_diffrn_radiation_type MoK\a
_diffrn_radiation_wavelength 0.71073
_diffrn_reflns_av_R_equivalents 0.0381
_diffrn_reflns_av_sigmaI/netI 0.0704
_diffrn_reflns_limit_h_max 10
_diffrn_reflns_limit_h_min 0
_diffrn_reflns_limit_k_max 10
_diffrn_reflns_limit_k_min 0
_diffrn_reflns_limit_l_max 23
_diffrn_reflns_limit_l_min -23
_diffrn_reflns_number 2749
_diffrn_reflns_theta_full 26.99
_diffrn_reflns_theta_max 26.99
_diffrn_reflns_theta_min 2.25
_exptl_absorpt_coefficient_mu 3.787
_exptl_absorpt_correction_type 'empirical - psi scans'
_exptl_crystal_colour orange
_exptl_crystal_density_diffrn 1.611
_exptl_crystal_density_method 'not measured'
_exptl_crystal_description plate
_exptl_crystal_F_000 568
_exptl_crystal_size_max 0.35
_exptl_crystal_size_mid 0.30
_exptl_crystal_size_min 0.15
_refine_diff_density_max 0.823
_refine_diff_density_min -0.835
_refine_diff_density_rms 0.129
_refine_ls_extinction_method none
_refine_ls_goodness_of_fit_ref 1.026
_refine_ls_hydrogen_treatment mixed
_refine_ls_matrix_type full
_refine_ls_number_parameters 129
_refine_ls_number_reflns 2568
_refine_ls_number_restraints 2
_refine_ls_restrained_S_all 1.026
_refine_ls_R_factor_all 0.0902
_refine_ls_R_factor_gt 0.0465
_refine_ls_shift/su_max 0.000
_refine_ls_shift/su_mean 0.000
_refine_ls_structure_factor_coef Fsqd
_refine_ls_weighting_details 'calc w=1/[\s^2^(Fo^2^)+(0.0502P)^2^+0.0000P] where P=(Fo^2^+2Fc^2^)/3'
_refine_ls_weighting_scheme calc
_refine_ls_wR_factor_gt 0.0980
_refine_ls_wR_factor_ref 0.1142
_reflns_number_gt 1744
_reflns_number_total 2568
_reflns_threshold_expression >2sigma(I)
_cod_data_source_file b303990k.txt
_cod_data_source_block jain09
_cod_original_cell_volume 1182.1(5)
_cod_original_sg_symbol_H-M P2(1)/n
_cod_database_code 7050606

loop_
_symmetry_equiv_pos_as_xyz
'x, y, z'
'-x+1/2, y+1/2, -z+1/2'
'-x, -y, -z'
'x-1/2, -y-1/2, z-1/2'

loop_
_atom_site_label
_atom_site_type_symbol
_atom_site_fract_x
_atom_site_fract_y
_atom_site_fract_z
_atom_site_U_iso_or_equiv
_atom_site_adp_type
_atom_site_occupancy
_atom_site_symmetry_multiplicity
_atom_site_calc_flag
_atom_site_refinement_flags
_atom_site_disorder_assembly
_atom_site_disorder_group
Pd1 Pd 0.5000 0.5000 0.5000 0.03052(18) Uani 1 2 d S . .
As1 As 0.69999(8) 0.69359(7) 0.56065(3) 0.03663(19) Uani 1 1 d . B .
Cl1 Cl 0.3332(2) 0.72213(18) 0.46049(9) 0.0475(4) Uani 1 1 d . . .
C1 C 0.6126(9) 0.8223(8) 0.6371(3) 0.0472(17) Uani 1 1 d . . .
H1A H 0.6996 0.9005 0.6598 0.057 Uiso 1 1 calc R . .
H1B H 0.5147 0.8874 0.6143 0.057 Uiso 1 1 calc R . .
C2 C 0.5618(10) 0.7136(9) 0.6956(4) 0.062(2) Uani 1 1 d . . .
H2A H 0.4694 0.6419 0.6817 0.074 Uiso 1 1 calc R . .
C3 C 0.6337(12) 0.7085(12) 0.7642(4) 0.081(3) Uani 1 1 d . . .
H3A H 0.7266 0.7782 0.7803 0.097 Uiso 1 1 calc R . .
H3B H 0.5932 0.6352 0.7981 0.097 Uiso 1 1 calc R . .
C11 C 0.9144(9) 0.6071(9) 0.6117(4) 0.058(2) Uani 1 1 d D . .
H11A H 0.8921 0.5065 0.6394 0.11(4) Uiso 1 1 calc R A 1
H11B H 0.9853 0.5749 0.5742 0.11(3) Uiso 1 1 calc R A 1
C12 C 1.0107(17) 0.7300(16) 0.6652(7) 0.054(4) Uani 0.60 1 d PD B 1
H12 H 0.9784 0.7521 0.7121 0.11(6) Uiso 0.60 1 calc PR B 1
C13 C 1.1378(18) 0.803(2) 0.6440(10) 0.066(4) Uani 0.60 1 d PD B 1
H13A H 1.1679 0.7787 0.5968 0.09(5) Uiso 0.60 1 calc PR B 1
H13B H 1.2013 0.8800 0.6756 0.10(5) Uiso 0.60 1 calc PR B 1
C12A C 1.040(2) 0.7483(19) 0.6255(10) 0.047(5) Uani 0.40 1 d PD B 2
H12A H 1.0790 0.7984 0.5842 0.057 Uiso 0.40 1 calc PR B 2
C13A C 1.096(3) 0.803(3) 0.6908(11) 0.073(7) Uani 0.40 1 d PD B 2
H13C H 1.0589 0.7542 0.7329 0.087 Uiso 0.40 1 calc PR B 2
H13D H 1.1743 0.8908 0.6968 0.087 Uiso 0.40 1 calc PR B 2
C21 C 0.7646(9) 0.8609(8) 0.4935(4) 0.0512(17) Uani 1 1 d . . .
H21A H 0.6644 0.9250 0.4725 0.061 Uiso 1 1 calc R B .
H21B H 0.8455 0.9380 0.5214 0.061 Uiso 1 1 calc R . .
C22 C 0.8424(10) 0.7846(9) 0.4316(4) 0.061(2) Uani 1 1 d . B .
H22A H 0.9608 0.7742 0.4373 0.073 Uiso 1 1 calc R . .
C23 C 0.7556(13) 0.7326(12) 0.3710(5) 0.090(3) Uani 1 1 d . . .
H23C H 0.6370 0.7417 0.3640 0.107 Uiso 1 1 calc R B .
H23A H 0.8103 0.6852 0.3335 0.107 Uiso 1 1 calc R . .

loop_
_atom_site_aniso_label
_atom_site_aniso_U_11
_atom_site_aniso_U_22
_atom_site_aniso_U_33
_atom_site_aniso_U_23
_atom_site_aniso_U_13
_atom_site_aniso_U_12
Pd1 0.0334(3) 0.0223(3) 0.0343(3) -0.0019(3) -0.0001(2) 0.0043(3)
As1 0.0368(4) 0.0248(3) 0.0457(4) -0.0030(3) -0.0028(3) 0.0023(3)
Cl1 0.0460(9) 0.0266(8) 0.0649(10) -0.0013(7) -0.0088(8) 0.0108(7)
C1 0.054(4) 0.038(4) 0.043(3) -0.008(3) -0.013(3) 0.004(3)
C2 0.067(5) 0.055(5) 0.061(5) -0.006(4) 0.004(4) 0.014(4)
C3 0.088(7) 0.097(7) 0.060(5) 0.001(5) 0.015(5) 0.035(6)
C11 0.046(4) 0.040(4) 0.080(5) -0.002(4) -0.019(4) 0.012(4)
C12 0.057(9) 0.052(8) 0.053(8) 0.007(7) 0.013(8) 0.000(7)
C13 0.053(9) 0.070(10) 0.076(11) 0.009(9) 0.004(8) 0.000(9)
C12A 0.019(9) 0.052(12) 0.064(14) 0.001(10) -0.017(9) 0.002(9)
C13A 0.034(10) 0.098(18) 0.085(16) -0.045(15) 0.000(11) -0.027(12)
C21 0.051(4) 0.032(4) 0.070(4) 0.004(3) 0.007(3) 0.005(3)
C22 0.053(5) 0.049(5) 0.084(6) 0.013(4) 0.023(4) -0.001(4)
C23 0.084(7) 0.123(9) 0.067(6) -0.005(6) 0.026(5) 0.010(6)

loop_
_atom_type_symbol
_atom_type_description
_atom_type_scat_dispersion_real
_atom_type_scat_dispersion_imag
_atom_type_scat_source
C C 0.0033 0.0016 'International Tables Vol C Tables 4.2.6.8 and 6.1.1.4'
H H 0.0000 0.0000 'International Tables Vol C Tables 4.2.6.8 and 6.1.1.4'
Cl Cl 0.1484 0.1585 'International Tables Vol C Tables 4.2.6.8 and 6.1.1.4'
As As 0.0499 2.0058 'International Tables Vol C Tables 4.2.6.8 and 6.1.1.4'
Pd Pd -0.9988 1.0072 'International Tables Vol C Tables 4.2.6.8 and 6.1.1.4'

loop_
_geom_angle_atom_site_label_1
_geom_angle_atom_site_label_2
_geom_angle_atom_site_label_3
_geom_angle
_geom_angle_site_symmetry_1
_geom_angle_site_symmetry_3
_geom_angle_publ_flag
Cl1 Pd1 Cl1 180.00(8) 3_666 . ?
Cl1 Pd1 As1 92.49(5) 3_666 . ?
Cl1 Pd1 As1 87.51(5) . . ?
Cl1 Pd1 As1 87.51(5) 3_666 3_666 ?
Cl1 Pd1 As1 92.49(5) . 3_666 ?
As1 Pd1 As1 180.00(2) . 3_666 ?
C21 As1 C1 103.7(3) . . ?
C21 As1 C11 104.4(3) . . ?
C1 As1 C11 103.6(3) . . ?
C21 As1 Pd1 112.7(2) . . ?
C1 As1 Pd1 112.9(2) . . ?
C11 As1 Pd1 118.1(2) . . ?
C2 C1 As1 111.3(5) . . ?
C3 C2 C1 125.4(8) . . ?
C12A C11 C12 30.7(8) . . ?
C12A C11 As1 109.2(8) . . ?
C12 C11 As1 113.6(7) . . ?
C13 C12 C11 117.3(13) . . ?
C13A C12A C11 122.9(18) . . ?
C22 C21 As1 111.5(5) . . ?
C23 C22 C21 123.0(8) . . ?

loop_
_geom_bond_atom_site_label_1
_geom_bond_atom_site_label_2
_geom_bond_distance
_geom_bond_site_symmetry_2
_geom_bond_publ_flag
Pd1 Cl1 2.2993(15) 3_666 ?
Pd1 Cl1 2.2993(15) . ?
Pd1 As1 2.4020(7) . ?
Pd1 As1 2.4020(7) 3_666 ?
As1 C21 1.951(7) . ?
As1 C1 1.956(6) . ?
As1 C11 1.970(6) . ?
C1 C2 1.488(10) . ?
C2 C3 1.303(10) . ?
C11 C12A 1.526(12) . ?
C11 C12 1.526(11) . ?
C12 C13 1.290(12) . ?
C12A C13A 1.290(12) . ?
C21 C22 1.505(10) . ?
C22 C23 1.290(10) . ?

loop_
_geom_torsion_atom_site_label_1
_geom_torsion_atom_site_label_2
_geom_torsion_atom_site_label_3
_geom_torsion_atom_site_label_4
_geom_torsion
_geom_torsion_site_symmetry_1
_geom_torsion_site_symmetry_2
_geom_torsion_site_symmetry_3
_geom_torsion_site_symmetry_4
_geom_torsion_publ_flag
Cl1 Pd1 As1 C21 124.9(2) 3_666 . . . ?
Cl1 Pd1 As1 C21 -55.1(2) . . . . ?
As1 Pd1 As1 C21 -42(100) 3_666 . . . ?
Cl1 Pd1 As1 C1 -118.0(2) 3_666 . . . ?
Cl1 Pd1 As1 C1 62.0(2) . . . . ?
As1 Pd1 As1 C1 75(100) 3_666 . . . ?
Cl1 Pd1 As1 C11 3.0(3) 3_666 . . . ?
Cl1 Pd1 As1 C11 -177.0(3) . . . . ?
As1 Pd1 As1 C11 -164(100) 3_666 . . . ?
C21 As1 C1 C2 -178.0(5) . . . . ?
C11 As1 C1 C2 -69.3(5) . . . . ?
Pd1 As1 C1 C2 59.6(5) . . . . ?
As1 C1 C2 C3 113.6(7) . . . . ?
C21 As1 C11 C12A 37.0(9) . . . . ?
C1 As1 C11 C12A -71.3(9) . . . . ?
Pd1 As1 C11 C12A 163.0(9) . . . . ?
C21 As1 C11 C12 69.7(8) . . . . ?
C1 As1 C11 C12 -38.6(8) . . . . ?
Pd1 As1 C11 C12 -164.2(6) . . . . ?
C12A C11 C12 C13 -15.7(16) . . . . ?
As1 C11 C12 C13 -103.7(14) . . . . ?
C12 C11 C12A C13A 8.2(17) . . . . ?
As1 C11 C12A C13A 112.4(19) . . . . ?
C1 As1 C21 C22 177.7(5) . . . . ?
C11 As1 C21 C22 69.5(6) . . . . ?
Pd1 As1 C21 C22 -59.8(5) . . . . ?
As1 C21 C22 C23 86.4(9) . . . . ?
